data_2020558
loop_
_publ_author_name
'H\"utzler, Wilhelm Maximilian'
'Egert, Ernst'
'Bolte, Michael'

_publ_section_title
;
 6-Propyl-2-thiouracil <i>versus</i> 6-methoxymethyl-2-thiouracil:
 enhancing the hydrogen-bonded synthon motif by replacement of a methylene
 group with an O atom
;
_journal_issue 8
_journal_name_full 'Acta Crystallographica Section C'
_journal_page_first
;
;
_journal_paper_doi 10.1107/S2053229616011281
_journal_volume 72
_journal_year 2016
_chemical_formula_iupac 'C6 H8 N2 O2 S, C4 H9 N O'
_chemical_formula_moiety 'C6 H8 N2 O2 S, C4 H9 N O'
_chemical_formula_sum 'C10 H17 N3 O3 S'
_chemical_formula_weight 259.32
_chemical_name_systematic
;
6-Methoxymethyl-2-thiouracil--<i>N</i>,<i>N</i>-dimethylacetamide (1/1)
;
_space_group_crystal_system triclinic
_space_group_IT_number 2
_space_group_name_Hall '-P 1'
_space_group_name_H-M_alt 'P -1'
_symmetry_space_group_name_Hall '-P 1'
_symmetry_space_group_name_H-M 'P -1'
_atom_sites_solution_hydrogens mixed
_audit_creation_method SHELXL-2014/7
_cell_angle_alpha 65.128(14)
_cell_angle_beta 83.198(15)
_cell_angle_gamma 78.854(14)
_cell_formula_units_Z 2
_cell_length_a 8.2090(15)
_cell_length_b 9.1804(17)
_cell_length_c 9.5617(17)
_cell_measurement_reflns_used 5511
_cell_measurement_temperature 173(2)
_cell_measurement_theta_max 26.33
_cell_measurement_theta_min 3.24
_cell_volume 640.9(2)
_computing_cell_refinement
;
X-AREA (Stoe & Cie, 2001)
;
_computing_data_collection
;
X-AREA (Stoe & Cie, 2001)
;
_computing_data_reduction
;
X-AREA (Stoe & Cie, 2001)
;
_computing_molecular_graphics
;
Mercury (Macrae <i>et al.</i>,  2008) and XP in SHELXTL-Plus (Sheldrick,
2008)
;
_computing_publication_material
;
publCIF (Westrip, 2010)
;
_computing_structure_refinement
;
SHELXL2014 (Sheldrick, 2015)
;
_computing_structure_solution
;
SHELXS97 (Sheldrick, 2008)
;
_diffrn_ambient_temperature 173(2)
_diffrn_measured_fraction_theta_full 0.985
_diffrn_measured_fraction_theta_max 0.980
_diffrn_measurement_device_type 'Stoe IPDS II two-circle'
_diffrn_measurement_method \w
_diffrn_radiation_type MoK\a
_diffrn_radiation_wavelength 0.71073
_diffrn_reflns_av_R_equivalents 0.0305
_diffrn_reflns_limit_h_max 10
_diffrn_reflns_limit_h_min -10
_diffrn_reflns_limit_k_max 10
_diffrn_reflns_limit_k_min -11
_diffrn_reflns_limit_l_max 11
_diffrn_reflns_limit_l_min -10
_diffrn_reflns_number 5010
_diffrn_reflns_theta_full 25.000
_diffrn_reflns_theta_max 25.858
_diffrn_reflns_theta_min 3.290
_exptl_absorpt_coefficient_mu 0.254
_exptl_absorpt_correction_T_max 1.000
_exptl_absorpt_correction_T_min 0.409
_exptl_absorpt_correction_type multi-scan
_exptl_absorpt_process_details
;
(X-AREA; Stoe & Cie, 2001)
;
_exptl_crystal_colour colourless
_exptl_crystal_density_diffrn 1.344
_exptl_crystal_description plate
_exptl_crystal_F_000 276
_exptl_crystal_size_max 0.230
_exptl_crystal_size_mid 0.100
_exptl_crystal_size_min 0.080
_refine_diff_density_max 0.234
_refine_diff_density_min -0.178
_refine_ls_extinction_method none
_refine_ls_goodness_of_fit_ref 0.961
_refine_ls_hydrogen_treatment mixed
_refine_ls_matrix_type full
_refine_ls_number_parameters 183
_refine_ls_number_reflns 2436
_refine_ls_number_restraints 22
_refine_ls_restrained_S_all 1.051
_refine_ls_R_factor_all 0.0553
_refine_ls_R_factor_gt 0.0353
_refine_ls_shift/su_max 0.001
_refine_ls_shift/su_mean 0.000
_refine_ls_structure_factor_coef Fsqd
_refine_ls_weighting_details 'w=1/[\s^2^(Fo^2^)+(0.0416P)^2^] where P=(Fo^2^+2Fc^2^)/3'
_refine_ls_weighting_scheme calc
_refine_ls_wR_factor_gt 0.0744
_refine_ls_wR_factor_ref 0.0786
_reflns_number_gt 1840
_reflns_number_total 2436
_reflns_threshold_expression 'I > 2\s(I)'
_cod_data_source_file sk3632sup1.cif
_cod_data_source_block III
_cod_database_code 2020558
_shelx_space_group_comment
;
The symmetry employed for this shelxl refinement is uniquely defined
by the following loop, which should always be used as a source of
symmetry information in preference to the above space-group names.
They are only intended as comments.
;
_shelx_estimated_absorpt_t_min 0.944
_shelx_estimated_absorpt_t_max 0.980

loop_
_space_group_symop_operation_xyz
'x, y, z'
'-x, -y, -z'

loop_
_atom_site_type_symbol
_atom_site_label
_atom_site_fract_x
_atom_site_fract_y
_atom_site_fract_z
_atom_site_U_iso_or_equiv
_atom_site_adp_type
_atom_site_calc_flag
_atom_site_occupancy
_atom_site_disorder_assembly
_atom_site_disorder_group
N N1A 0.77783(18) 0.41167(16) 0.13885(18) 0.0239(3) Uani d 1 . .
H H1A 0.849(2) 0.359(2) 0.103(2) 0.029 Uiso d 1 . .
C C2A 0.7597(2) 0.35147(19) 0.2938(2) 0.0244(4) Uani d 1 . .
S S21A 0.87409(6) 0.18067(5) 0.40823(6) 0.03405(15) Uani d 1 . .
N N3A 0.64058(18) 0.44049(17) 0.35064(19) 0.0259(3) Uani d 1 . .
H H3A 0.626(2) 0.408(2) 0.444(3) 0.031 Uiso d 1 . .
C C4A 0.5354(2) 0.57888(19) 0.2636(2) 0.0292(4) Uani d 1 . .
O O41A 0.42760(18) 0.64592(16) 0.32888(16) 0.0434(4) Uani d 1 . .
C C5A 0.5628(2) 0.63325(19) 0.1014(2) 0.0281(4) Uani d 1 . .
H H5A 0.4963 0.7287 0.0344 0.034 Uiso calc 1 . .
C C6A 0.6827(2) 0.54994(19) 0.0422(2) 0.0251(4) Uani d 1 . .
C C7A 0.7243(2) 0.5993(2) -0.1257(2) 0.0279(4) Uani d 1 . .
H H7A1 0.8303 0.6431 -0.1531 0.033 Uiso calc 1 . .
H H7A2 0.7372 0.5040 -0.1518 0.033 Uiso calc 1 . .
O O8A 0.59492(15) 0.71896(14) -0.20872(15) 0.0331(3) Uani d 1 . .
C C9A 0.6363(3) 0.7874(2) -0.3684(2) 0.0427(5) Uani d 1 . .
H H9A1 0.7281 0.8484 -0.3873 0.064 Uiso calc 1 . .
H H9A2 0.5394 0.8608 -0.4239 0.064 Uiso calc 1 . .
H H9A3 0.6701 0.7004 -0.4047 0.064 Uiso calc 1 . .
C C1X 1.1881(3) 0.0361(2) 0.1016(3) 0.0470(6) Uani d 1 . .
H H1XA 1.3012 0.0564 0.1011 0.071 Uiso calc 0.833(6) A 1
H H1XB 1.1931 -0.0703 0.0992 0.071 Uiso calc 0.833(6) A 1
H H1XC 1.1264 0.0374 0.1954 0.071 Uiso calc 0.833(6) A 1
H H1XD 1.2678 -0.0650 0.1415 0.071 Uiso calc 0.167(6) A 2
H H1XE 1.2252 0.1197 0.1230 0.071 Uiso calc 0.167(6) A 2
H H1XF 1.0785 0.0167 0.1520 0.071 Uiso calc 0.167(6) A 2
O O21X 0.98693(17) 0.27546(16) -0.03148(17) 0.0423(4) Uani d 1 . .
C C31X 1.0673(3) 0.2913(3) -0.3094(3) 0.0551(6) Uani d 1 . .
H H3XA 1.0260 0.2407 -0.3674 0.083 Uiso calc 0.833(6) A 1
H H3XB 1.1461 0.3623 -0.3753 0.083 Uiso calc 0.833(6) A 1
H H3XC 0.9739 0.3558 -0.2767 0.083 Uiso calc 0.833(6) A 1
H H3XD 1.1543 0.2211 -0.3419 0.083 Uiso d 0.167(6) A 2
H H3XE 0.9589 0.2856 -0.3385 0.083 Uiso d 0.167(6) A 2
H H3XF 1.0887 0.4038 -0.3601 0.083 Uiso d 0.167(6) A 2
C C32X 1.2881(3) 0.0434(3) -0.1921(3) 0.0528(6) Uani d 1 . .
H H4XA 1.3167 -0.0460 -0.0922 0.079 Uiso calc 0.833(6) A 1
H H4XB 1.3855 0.0965 -0.2395 0.079 Uiso calc 0.833(6) A 1
H H4XC 1.2531 0.0005 -0.2598 0.079 Uiso calc 0.833(6) A 1
H H4XE 1.3616 -0.0586 -0.1370 0.079 Uiso calc 0.167(6) A 2
H H4XD 1.2192 0.0276 -0.2599 0.079 Uiso calc 0.167(6) A 2
H H4XF 1.3552 0.1282 -0.2541 0.079 Uiso calc 0.167(6) A 2
C C2X 1.1030(3) 0.1645(3) -0.0358(3) 0.0319(7) Uani d 0.833(6) A 1
N N3X 1.1533(3) 0.1611(3) -0.1696(3) 0.0378(7) Uani d 0.833(6) A 1
C C2X' 1.0672(10) 0.2353(9) -0.1356(8) 0.018(3) Uani d 0.167(6) A 2
N N3X' 1.1769(10) 0.0948(10) -0.0762(8) 0.025(3) Uani d 0.167(6) A 2

loop_
_atom_site_aniso_label
_atom_site_aniso_U_11
_atom_site_aniso_U_22
_atom_site_aniso_U_33
_atom_site_aniso_U_12
_atom_site_aniso_U_13
_atom_site_aniso_U_23
N1A 0.0224(7) 0.0270(7) 0.0213(8) 0.0005(5) 0.0005(6) -0.0112(6)
C2A 0.0218(8) 0.0261(8) 0.0278(11) -0.0048(6) -0.0013(7) -0.0130(7)
S21A 0.0353(3) 0.0313(2) 0.0295(3) 0.00720(18) -0.0077(2) -0.01033(19)
N3A 0.0303(8) 0.0270(7) 0.0181(8) -0.0004(6) -0.0002(6) -0.0089(6)
C4A 0.0298(10) 0.0272(8) 0.0280(11) -0.0003(7) 0.0009(8) -0.0112(8)
O41A 0.0502(8) 0.0415(7) 0.0271(8) 0.0160(6) 0.0026(6) -0.0139(6)
C5A 0.0306(9) 0.0245(8) 0.0234(10) 0.0003(7) -0.0011(7) -0.0061(7)
C6A 0.0234(9) 0.0263(8) 0.0250(10) -0.0072(6) -0.0010(7) -0.0086(7)
C7A 0.0245(9) 0.0327(9) 0.0226(10) -0.0033(7) 0.0025(7) -0.0090(8)
O8A 0.0317(7) 0.0357(6) 0.0209(7) -0.0005(5) 0.0004(5) -0.0033(5)
C9A 0.0457(12) 0.0462(11) 0.0241(11) -0.0114(9) 0.0021(9) -0.0018(9)
C1X 0.0447(12) 0.0391(10) 0.0466(14) -0.0102(9) -0.0145(10) -0.0025(10)
O21X 0.0398(8) 0.0487(8) 0.0400(9) 0.0098(6) -0.0006(6) -0.0271(7)
C31X 0.0605(15) 0.0771(16) 0.0286(13) -0.0235(12) -0.0030(11) -0.0167(12)
C32X 0.0488(13) 0.0545(12) 0.0628(17) 0.0030(10) 0.0088(11) -0.0388(12)
C2X 0.0295(13) 0.0361(14) 0.0346(17) -0.0081(11) -0.0007(11) -0.0177(13)
N3X 0.0339(13) 0.0477(14) 0.0425(17) -0.0057(11) 0.0044(11) -0.0305(13)
C2X' 0.018(5) 0.018(5) 0.019(7) -0.003(4) 0.000(4) -0.008(5)
N3X' 0.027(5) 0.025(5) 0.024(6) 0.010(4) -0.003(5) -0.017(5)

loop_
_atom_type_symbol
_atom_type_description
_atom_type_scat_dispersion_real
_atom_type_scat_dispersion_imag
_atom_type_scat_source
C C 0.0033 0.0016 'International Tables Vol C Tables 4.2.6.8 and 6.1.1.4'
H H 0.0000 0.0000 'International Tables Vol C Tables 4.2.6.8 and 6.1.1.4'
N N 0.0061 0.0033 'International Tables Vol C Tables 4.2.6.8 and 6.1.1.4'
O O 0.0106 0.0060 'International Tables Vol C Tables 4.2.6.8 and 6.1.1.4'
S S 0.1246 0.1234 'International Tables Vol C Tables 4.2.6.8 and 6.1.1.4'

loop_
_geom_angle_atom_site_label_1
_geom_angle_atom_site_label_2
_geom_angle_atom_site_label_3
_geom_angle
C2A N1A C6A 123.67(14)
C2A N1A H1A 116.1(14)
C6A N1A H1A 120.2(14)
N1A C2A N3A 115.21(15)
N1A C2A S21A 122.58(12)
N3A C2A S21A 122.21(14)
C2A N3A C4A 125.69(16)
C2A N3A H3A 118.1(13)
C4A N3A H3A 116.2(13)
O41A C4A N3A 119.71(17)
O41A C4A C5A 125.05(15)
N3A C4A C5A 115.24(15)
C6A C5A C4A 120.24(16)
C6A C5A H5A 119.9
C4A C5A H5A 119.9
C5A C6A N1A 119.88(17)
C5A C6A C7A 124.37(15)
N1A C6A C7A 115.74(14)
O8A C7A C6A 108.52(13)
O8A C7A H7A1 110.0
C6A C7A H7A1 110.0
O8A C7A H7A2 110.0
C6A C7A H7A2 110.0
H7A1 C7A H7A2 108.4
C7A O8A C9A 111.53(13)
O8A C9A H9A1 109.5
O8A C9A H9A2 109.5
H9A1 C9A H9A2 109.5
O8A C9A H9A3 109.5
H9A1 C9A H9A3 109.5
H9A2 C9A H9A3 109.5
C2X C1X H1XA 109.5
C2X C1X H1XB 109.5
H1XA C1X H1XB 109.5
C2X C1X H1XC 109.5
H1XA C1X H1XC 109.5
H1XB C1X H1XC 109.5
N3X' C1X H1XD 109.5
N3X' C1X H1XE 109.5
H1XD C1X H1XE 109.5
N3X' C1X H1XF 109.5
H1XD C1X H1XF 109.5
H1XE C1X H1XF 109.5
N3X C31X H3XA 109.5
N3X C31X H3XB 109.5
H3XA C31X H3XB 109.5
N3X C31X H3XC 109.5
H3XA C31X H3XC 109.5
H3XB C31X H3XC 109.5
C2X' C31X H3XD 109.6
C2X' C31X H3XE 109.5
H3XD C31X H3XE 109.5
C2X' C31X H3XF 109.3
H3XD C31X H3XF 109.5
H3XE C31X H3XF 109.5
N3X C32X H4XA 109.5
N3X C32X H4XB 109.5
H4XA C32X H4XB 109.5
N3X C32X H4XC 109.5
H4XA C32X H4XC 109.5
H4XB C32X H4XC 109.5
N3X' C32X H4XE 109.5
N3X' C32X H4XD 109.5
H4XE C32X H4XD 109.5
N3X' C32X H4XF 109.5
H4XE C32X H4XF 109.5
H4XD C32X H4XF 109.5
O21X C2X N3X 118.7(3)
O21X C2X C1X 124.4(2)
N3X C2X C1X 116.9(2)
C2X N3X C32X 124.6(3)
C2X N3X C31X 117.1(2)
C32X N3X C31X 118.3(2)
O21X C2X' N3X' 112.6(6)
O21X C2X' C31X 138.3(6)
N3X' C2X' C31X 108.9(5)
C2X' N3X' C32X 116.4(6)
C2X' N3X' C1X 111.1(5)
C32X N3X' C1X 131.2(5)

loop_
_geom_bond_atom_site_label_1
_geom_bond_atom_site_label_2
_geom_bond_distance
N1A C2A 1.347(2)
N1A C6A 1.370(2)
N1A H1A 0.82(2)
C2A N3A 1.363(2)
C2A S21A 1.6639(17)
N3A C4A 1.381(2)
N3A H3A 0.82(2)
C4A O41A 1.238(2)
C4A C5A 1.419(3)
C5A C6A 1.348(2)
C5A H5A 0.9500
C6A C7A 1.489(3)
C7A O8A 1.407(2)
C7A H7A1 0.9900
C7A H7A2 0.9900
O8A C9A 1.412(2)
C9A H9A1 0.9800
C9A H9A2 0.9800
C9A H9A3 0.9800
C1X C2X 1.484(3)
C1X N3X' 1.561(7)
C1X H1XA 0.9800
C1X H1XB 0.9800
C1X H1XC 0.9800
C1X H1XD 0.9800
C1X H1XE 0.9800
C1X H1XF 0.9800
O21X C2X 1.264(3)
O21X C2X' 1.273(6)
C31X N3X 1.506(3)
C31X C2X' 1.519(7)
C31X H3XA 0.9800
C31X H3XB 0.9800
C31X H3XC 0.9800
C31X H3XD 0.9799
C31X H3XE 0.9799
C31X H3XF 0.9800
C32X N3X 1.455(3)
C32X N3X' 1.523(6)
C32X H4XA 0.9800
C32X H4XB 0.9800
C32X H4XC 0.9800
C32X H4XE 0.9800
C32X H4XD 0.9800
C32X H4XF 0.9800
C2X N3X 1.308(4)
C2X' N3X' 1.361(8)

loop_
_geom_hbond_atom_site_label_D
_geom_hbond_atom_site_label_H
_geom_hbond_atom_site_label_A
_geom_hbond_site_symmetry_A
_geom_hbond_distance_DH
_geom_hbond_distance_HA
_geom_hbond_distance_DA
_geom_hbond_angle_DHA
N1A H1A O21X . 0.82(2) 1.92(2) 2.717(2) 164(2)
N3A H3A O41A 2_666 0.82(2) 2.03(2) 2.838(2) 173.0(18)

loop_
_geom_torsion_atom_site_label_1
_geom_torsion_atom_site_label_2
_geom_torsion_atom_site_label_3
_geom_torsion_atom_site_label_4
_geom_torsion
C6A N1A C2A N3A -1.5(2)
C6A N1A C2A S21A 178.47(13)
N1A C2A N3A C4A 3.2(2)
S21A C2A N3A C4A -176.77(15)
C2A N3A C4A O41A 177.25(17)
C2A N3A C4A C5A -3.0(3)
O41A C4A C5A C6A -179.24(18)
N3A C4A C5A C6A 1.0(3)
C4A C5A C6A N1A 0.4(3)
C4A C5A C6A C7A -178.22(17)
C2A N1A C6A C5A -0.2(3)
C2A N1A C6A C7A 178.58(15)
C5A C6A C7A O8A -14.3(2)
N1A C6A C7A O8A 167.01(14)
C6A C7A O8A C9A 171.95(15)
O21X C2X N3X C32X 178.3(2)
C1X C2X N3X C32X -1.6(3)
O21X C2X N3X C31X -0.1(3)
C1X C2X N3X C31X -179.93(19)
O21X C2X' N3X' C32X -175.6(6)
C31X C2X' N3X' C32X 9.0(10)
O21X C2X' N3X' C1X -7.3(11)
C31X C2X' N3X' C1X 177.2(5)

_cod_database_fobs_code 2020558
